data_4081703
loop_
_publ_author_name
'Ruddy, Adam J.'
'Kelly, Colin M.'
'Crawford, Sarah M.'
'Wheaton, Craig A.'
'Sydora, Orson L.'
'Small, Brooke L.'
'Stradiotto, Mark'
'Turculet, Laura'

_publ_section_title
;
 (N-Phosphinoamidinate)Iron Pre-Catalysts for the Room Temperature
 Hydrosilylation of Carbonyl Compounds with Broad Substrate Scope at Low
 Loadings
;
_journal_issue 19
_journal_name_full Organometallics
_journal_page_first 5581
_journal_paper_doi 10.1021/om400883u
_journal_volume 32
_journal_year 2013
_chemical_formula_sum 'C29 H50 Fe N3 P Si2'
_chemical_formula_weight 583.72
_chemical_name_systematic
; 
 ? 
;
_space_group_IT_number 2
_symmetry_cell_setting triclinic
_symmetry_space_group_name_Hall '-P 1'
_symmetry_space_group_name_H-M 'P -1'
_atom_sites_solution_hydrogens geom
_atom_sites_solution_primary direct
_atom_sites_solution_secondary difmap
_audit_creation_method SHELXL-97
_cell_angle_alpha 77.5920(10)
_cell_angle_beta 75.604(2)
_cell_angle_gamma 61.6840(10)
_cell_formula_units_Z 2
_cell_length_a 10.5120(2)
_cell_length_b 10.5164(2)
_cell_length_c 18.0374(4)
_cell_measurement_reflns_used 9697
_cell_measurement_temperature 173(2)
_cell_measurement_theta_max 140.373
_cell_measurement_theta_min 5.091
_cell_volume 1689.27(6)
_computing_structure_refinement 'SHELXL-97 (Sheldrick, 1997)'
_computing_structure_solution 'SHELXS-97 (Sheldrick, 1990)'
_diffrn_ambient_temperature 173(2)
_diffrn_measured_fraction_theta_full 0.950
_diffrn_measured_fraction_theta_max 0.950
_diffrn_radiation_monochromator graphite
_diffrn_radiation_source 'fine-focus sealed tube'
_diffrn_radiation_type CuK\a
_diffrn_radiation_wavelength 1.54178
_diffrn_reflns_av_R_equivalents 0.0405
_diffrn_reflns_av_sigmaI/netI 0.0561
_diffrn_reflns_limit_h_max 12
_diffrn_reflns_limit_h_min -12
_diffrn_reflns_limit_k_max 12
_diffrn_reflns_limit_k_min -12
_diffrn_reflns_limit_l_max 22
_diffrn_reflns_limit_l_min -21
_diffrn_reflns_number 11252
_diffrn_reflns_theta_full 70.23
_diffrn_reflns_theta_max 70.23
_diffrn_reflns_theta_min 2.55
_exptl_absorpt_coefficient_mu 4.852
_exptl_absorpt_correction_T_max 0.7154
_exptl_absorpt_correction_T_min 0.3345
_exptl_absorpt_correction_type multi-scan
_exptl_crystal_colour yellow
_exptl_crystal_density_diffrn 1.148
_exptl_crystal_density_method 'not measured'
_exptl_crystal_description fragment
_exptl_crystal_F_000 628
_exptl_crystal_size_max 0.29
_exptl_crystal_size_mid 0.16
_exptl_crystal_size_min 0.07
_refine_diff_density_max 0.461
_refine_diff_density_min -0.496
_refine_diff_density_rms 0.054
_refine_ls_extinction_method none
_refine_ls_goodness_of_fit_ref 1.047
_refine_ls_hydrogen_treatment constr
_refine_ls_matrix_type full
_refine_ls_number_parameters 339
_refine_ls_number_reflns 6108
_refine_ls_number_restraints 0
_refine_ls_restrained_S_all 1.047
_refine_ls_R_factor_all 0.0513
_refine_ls_R_factor_gt 0.0421
_refine_ls_shift/su_max 0.001
_refine_ls_shift/su_mean 0.000
_refine_ls_structure_factor_coef Fsqd
_refine_ls_weighting_details 'calc w=1/[\s^2^(Fo^2^)+(0.0512P)^2^+0.6957P] where P=(Fo^2^+2Fc^2^)/3'
_refine_ls_weighting_scheme calc
_refine_ls_wR_factor_gt 0.1068
_refine_ls_wR_factor_ref 0.1122
_reflns_number_gt 5239
_reflns_number_total 6108
_reflns_threshold_expression >2sigma(I)
_cod_data_source_file om400883u_si_002.cif
_cod_data_source_block 2a
_cod_depositor_comments
;
The following automatic conversions were performed:

'_symmetry_cell_setting' value 'Triclinic' changed to 'triclinic'
according to /home/saulius/struct/CIF-dictionaries/cif_core.dic
dictionary named 'cif_core.dic' version 2.4.2 from 2011-04-26.

Automatic conversion script
Id: cif_fix_values 1891 2012-01-12 08:04:46Z andrius 
;
_cod_original_sg_symbol_H-M P-1
_cod_database_code 4081703

loop_
_symmetry_equiv_pos_as_xyz
'x, y, z'
'-x, -y, -z'

loop_
_atom_site_label
_atom_site_type_symbol
_atom_site_fract_x
_atom_site_fract_y
_atom_site_fract_z
_atom_site_U_iso_or_equiv
_atom_site_adp_type
_atom_site_occupancy
_atom_site_symmetry_multiplicity
_atom_site_calc_flag
_atom_site_refinement_flags
Fe1 Fe 0.77171(4) 0.87403(4) 0.28309(2) 0.02774(11) Uani 1 1 d .
P1 P 0.99284(6) 0.90242(6) 0.27050(4) 0.02839(14) Uani 1 1 d .
Si1 Si 0.73728(8) 0.60583(7) 0.26848(5) 0.04007(18) Uani 1 1 d .
N1 N 0.9509(2) 1.0497(2) 0.20413(12) 0.0316(4) Uani 1 1 d .
C1 C 1.1620(3) 0.7604(3) 0.22089(17) 0.0397(6) Uani 1 1 d .
Si2 Si 0.67276(9) 0.69740(9) 0.42800(5) 0.0454(2) Uani 1 1 d .
N2 N 0.7268(2) 1.0482(2) 0.20434(11) 0.0280(4) Uani 1 1 d .
C2 C 1.2101(4) 0.6150(3) 0.2730(2) 0.0578(8) Uani 1 1 d .
H2A H 1.2868 0.5372 0.2430 0.087 Uiso 1 1 calc R
H2B H 1.1257 0.5939 0.2936 0.087 Uiso 1 1 calc R
H2C H 1.2484 0.6213 0.3157 0.087 Uiso 1 1 calc R
N3 N 0.7195(2) 0.7203(2) 0.32981(13) 0.0326(4) Uani 1 1 d .
C3 C 1.1155(3) 0.7426(4) 0.15054(19) 0.0527(7) Uani 1 1 d .
H3A H 1.0852 0.8341 0.1163 0.079 Uiso 1 1 calc R
H3B H 1.0334 0.7174 0.1680 0.079 Uiso 1 1 calc R
H3C H 1.1984 0.6651 0.1227 0.079 Uiso 1 1 calc R
C4 C 1.2880(3) 0.8028(4) 0.1913(2) 0.0604(9) Uani 1 1 d .
H4A H 1.3272 0.8035 0.2351 0.091 Uiso 1 1 calc R
H4B H 1.2518 0.8998 0.1624 0.091 Uiso 1 1 calc R
H4C H 1.3658 0.7322 0.1576 0.091 Uiso 1 1 calc R
C5 C 1.0259(3) 0.9690(3) 0.34840(16) 0.0406(6) Uani 1 1 d .
C6 C 1.1308(4) 1.0386(4) 0.3201(2) 0.0630(9) Uani 1 1 d .
H6A H 1.1239 1.0927 0.3601 0.094 Uiso 1 1 calc R
H6B H 1.1043 1.1051 0.2732 0.094 Uiso 1 1 calc R
H6C H 1.2314 0.9625 0.3089 0.094 Uiso 1 1 calc R
C7 C 1.0807(4) 0.8456(4) 0.41332(19) 0.0637(10) Uani 1 1 d .
H7A H 1.1836 0.7792 0.3967 0.096 Uiso 1 1 calc R
H7B H 1.0214 0.7924 0.4254 0.096 Uiso 1 1 calc R
H7C H 1.0719 0.8867 0.4593 0.096 Uiso 1 1 calc R
C8 C 0.8736(4) 1.0870(3) 0.37790(19) 0.0538(8) Uani 1 1 d .
H8A H 0.8803 1.1289 0.4195 0.081 Uiso 1 1 calc R
H8B H 0.8053 1.0439 0.3973 0.081 Uiso 1 1 calc R
H8C H 0.8382 1.1636 0.3357 0.081 Uiso 1 1 calc R
C9 C 0.8259(2) 1.1038(2) 0.17982(13) 0.0279(5) Uani 1 1 d .
C10 C 0.7986(3) 1.2372(2) 0.12180(14) 0.0308(5) Uani 1 1 d .
C11 C 0.6610(3) 1.3524(2) 0.11599(16) 0.0363(6) Uani 1 1 d .
H11 H 0.5768 1.3506 0.1501 0.044 Uiso 1 1 calc R
C12 C 0.6463(4) 1.4706(3) 0.06014(18) 0.0489(7) Uani 1 1 d .
H12 H 0.5519 1.5484 0.0557 0.059 Uiso 1 1 calc R
C13 C 0.7684(4) 1.4751(3) 0.01120(18) 0.0554(8) Uani 1 1 d .
H13 H 0.7580 1.5556 -0.0270 0.066 Uiso 1 1 calc R
C14 C 0.9053(4) 1.3628(3) 0.01786(17) 0.0517(8) Uani 1 1 d .
H14 H 0.9893 1.3664 -0.0155 0.062 Uiso 1 1 calc R
C15 C 0.9211(3) 1.2445(3) 0.07304(16) 0.0398(6) Uani 1 1 d .
H15 H 1.0161 1.1679 0.0776 0.048 Uiso 1 1 calc R
C16 C 0.5985(2) 1.0997(2) 0.17145(15) 0.0307(5) Uani 1 1 d .
C17 C 0.6054(3) 1.0839(3) 0.09516(16) 0.0367(6) Uani 1 1 d .
C18 C 0.4745(4) 1.1289(3) 0.0688(2) 0.0523(8) Uani 1 1 d .
H18 H 0.4776 1.1196 0.0170 0.063 Uiso 1 1 calc R
C19 C 0.3412(3) 1.1866(3) 0.1167(2) 0.0613(10) Uani 1 1 d .
H19 H 0.2534 1.2151 0.0981 0.074 Uiso 1 1 calc R
C20 C 0.3350(3) 1.2030(3) 0.1909(2) 0.0584(10) Uani 1 1 d .
H20 H 0.2422 1.2449 0.2231 0.070 Uiso 1 1 calc R
C21 C 0.4617(3) 1.1597(3) 0.22032(18) 0.0432(7) Uani 1 1 d .
C22 C 0.7485(3) 1.0181(3) 0.04172(17) 0.0471(7) Uani 1 1 d .
H22A H 0.7813 1.0931 0.0183 0.071 Uiso 1 1 calc R
H22B H 0.7356 0.9784 0.0012 0.071 Uiso 1 1 calc R
H22C H 0.8221 0.9401 0.0707 0.071 Uiso 1 1 calc R
C23 C 0.4523(4) 1.1791(4) 0.30166(19) 0.0636(10) Uani 1 1 d .
H23A H 0.3507 1.2430 0.3225 0.095 Uiso 1 1 calc R
H23B H 0.5158 1.2228 0.3028 0.095 Uiso 1 1 calc R
H23C H 0.4840 1.0843 0.3330 0.095 Uiso 1 1 calc R
C24 C 0.4757(4) 0.7321(5) 0.4611(3) 0.0819(13) Uani 1 1 d .
H24A H 0.4116 0.8301 0.4400 0.123 Uiso 1 1 calc R
H24B H 0.4534 0.7239 0.5175 0.123 Uiso 1 1 calc R
H24C H 0.4595 0.6604 0.4429 0.123 Uiso 1 1 calc R
C25 C 0.7916(6) 0.5109(5) 0.4710(3) 0.0921(15) Uani 1 1 d .
H25A H 0.7783 0.4385 0.4516 0.138 Uiso 1 1 calc R
H25B H 0.7641 0.5041 0.5272 0.138 Uiso 1 1 calc R
H25C H 0.8946 0.4926 0.4565 0.138 Uiso 1 1 calc R
C26 C 0.6930(5) 0.8313(5) 0.4715(2) 0.0718(11) Uani 1 1 d .
H26A H 0.7973 0.8062 0.4654 0.108 Uiso 1 1 calc R
H26B H 0.6507 0.8290 0.5264 0.108 Uiso 1 1 calc R
H26C H 0.6417 0.9291 0.4455 0.108 Uiso 1 1 calc R
C27 C 0.9266(4) 0.4533(3) 0.2528(3) 0.0697(11) Uani 1 1 d .
H27A H 0.9960 0.4927 0.2263 0.105 Uiso 1 1 calc R
H27B H 0.9291 0.3869 0.2211 0.105 Uiso 1 1 calc R
H27C H 0.9537 0.4005 0.3026 0.105 Uiso 1 1 calc R
C28 C 0.6998(4) 0.7120(4) 0.1724(2) 0.0586(8) Uani 1 1 d .
H28A H 0.6017 0.7941 0.1785 0.088 Uiso 1 1 calc R
H28B H 0.7049 0.6491 0.1377 0.088 Uiso 1 1 calc R
H28C H 0.7731 0.7485 0.1507 0.088 Uiso 1 1 calc R
C29 C 0.6099(4) 0.5195(4) 0.3041(2) 0.0579(8) Uani 1 1 d .
H29A H 0.6309 0.4610 0.3537 0.087 Uiso 1 1 calc R
H29B H 0.6239 0.4569 0.2667 0.087 Uiso 1 1 calc R
H29C H 0.5083 0.5954 0.3105 0.087 Uiso 1 1 calc R

loop_
_atom_site_aniso_label
_atom_site_aniso_U_11
_atom_site_aniso_U_22
_atom_site_aniso_U_33
_atom_site_aniso_U_23
_atom_site_aniso_U_13
_atom_site_aniso_U_12
Fe1 0.02460(18) 0.02160(17) 0.0323(2) 0.00165(13) -0.00623(15) -0.00781(13)
P1 0.0254(3) 0.0244(3) 0.0329(3) 0.0020(2) -0.0109(2) -0.0084(2)
Si1 0.0333(3) 0.0287(3) 0.0597(5) -0.0050(3) -0.0081(3) -0.0149(3)
N1 0.0298(10) 0.0281(9) 0.0348(11) 0.0043(8) -0.0111(9) -0.0118(8)
C1 0.0292(12) 0.0340(13) 0.0506(17) -0.0066(11) -0.0096(12) -0.0077(10)
Si2 0.0450(4) 0.0422(4) 0.0434(4) 0.0099(3) -0.0074(3) -0.0209(3)
N2 0.0230(9) 0.0262(9) 0.0292(10) 0.0008(7) -0.0074(8) -0.0067(7)
C2 0.0481(17) 0.0317(14) 0.076(2) -0.0005(14) -0.0201(16) -0.0014(12)
N3 0.0265(9) 0.0232(9) 0.0431(12) 0.0021(8) -0.0074(9) -0.0087(8)
C3 0.0446(16) 0.0536(17) 0.0530(19) -0.0212(14) -0.0043(14) -0.0121(13)
C4 0.0304(14) 0.068(2) 0.073(2) -0.0145(17) 0.0017(15) -0.0167(14)
C5 0.0484(15) 0.0335(13) 0.0414(15) 0.0007(11) -0.0214(13) -0.0148(11)
C6 0.067(2) 0.0584(19) 0.084(3) -0.0078(17) -0.034(2) -0.0344(17)
C7 0.084(3) 0.0505(18) 0.0491(19) 0.0054(14) -0.0385(19) -0.0153(17)
C8 0.067(2) 0.0396(15) 0.0462(17) -0.0111(12) -0.0153(16) -0.0118(14)
C9 0.0273(10) 0.0241(10) 0.0265(12) -0.0036(8) -0.0038(9) -0.0069(9)
C10 0.0381(12) 0.0254(11) 0.0292(12) 0.0008(9) -0.0116(10) -0.0132(10)
C11 0.0427(14) 0.0240(11) 0.0411(14) -0.0011(10) -0.0153(12) -0.0112(10)
C12 0.0683(19) 0.0227(12) 0.0527(18) 0.0022(11) -0.0296(16) -0.0113(12)
C13 0.095(3) 0.0347(14) 0.0414(17) 0.0101(12) -0.0222(18) -0.0333(16)
C14 0.075(2) 0.0450(16) 0.0382(16) 0.0040(12) -0.0054(15) -0.0344(16)
C15 0.0443(14) 0.0383(13) 0.0358(14) 0.0024(11) -0.0063(12) -0.0206(12)
C16 0.0223(10) 0.0216(10) 0.0415(14) 0.0046(9) -0.0108(10) -0.0053(8)
C17 0.0384(13) 0.0277(11) 0.0446(15) 0.0047(10) -0.0179(12) -0.0137(10)
C18 0.0597(19) 0.0375(14) 0.072(2) 0.0137(13) -0.0425(17) -0.0245(14)
C19 0.0405(16) 0.0398(15) 0.107(3) 0.0287(17) -0.0448(19) -0.0202(13)
C20 0.0240(12) 0.0386(15) 0.094(3) 0.0204(16) -0.0123(15) -0.0092(11)
C21 0.0247(11) 0.0315(12) 0.0563(18) 0.0087(11) -0.0042(12) -0.0057(10)
C22 0.0562(17) 0.0503(16) 0.0360(15) -0.0070(12) -0.0112(14) -0.0221(14)
C23 0.0444(16) 0.0554(19) 0.048(2) -0.0017(14) 0.0104(15) 0.0017(14)
C24 0.060(2) 0.105(3) 0.076(3) -0.008(2) 0.014(2) -0.047(2)
C25 0.112(4) 0.062(2) 0.080(3) 0.032(2) -0.042(3) -0.025(2)
C26 0.097(3) 0.088(3) 0.045(2) -0.0092(18) -0.001(2) -0.057(2)
C27 0.0453(17) 0.0365(16) 0.121(4) -0.0297(18) -0.0048(19) -0.0089(13)
C28 0.079(2) 0.0583(19) 0.055(2) -0.0094(15) -0.0103(18) -0.0425(18)
C29 0.0585(19) 0.0524(17) 0.080(2) 0.0038(16) -0.0224(17) -0.0376(16)

loop_
_atom_type_symbol
_atom_type_description
_atom_type_scat_dispersion_real
_atom_type_scat_dispersion_imag
_atom_type_scat_source
C C 0.0181 0.0091 'International Tables Vol C Tables 4.2.6.8 and 6.1.1.4'
H H 0.0000 0.0000 'International Tables Vol C Tables 4.2.6.8 and 6.1.1.4'
N N 0.0311 0.0180 'International Tables Vol C Tables 4.2.6.8 and 6.1.1.4'
Si Si 0.2541 0.3302 'International Tables Vol C Tables 4.2.6.8 and 6.1.1.4'
P P 0.2955 0.4335 'International Tables Vol C Tables 4.2.6.8 and 6.1.1.4'
Fe Fe -1.1336 3.1974 'International Tables Vol C Tables 4.2.6.8 and 6.1.1.4'

loop_
_geom_angle_atom_site_label_1
_geom_angle_atom_site_label_2
_geom_angle_atom_site_label_3
_geom_angle
N3 Fe1 N2 144.15(9)
N3 Fe1 P1 132.86(6)
N2 Fe1 P1 81.10(6)
N1 P1 C1 103.88(11)
N1 P1 C5 101.22(11)
C1 P1 C5 113.51(13)
N1 P1 Fe1 97.50(7)
C1 P1 Fe1 114.74(9)
C5 P1 Fe1 121.45(10)
N3 Si1 C28 108.73(13)
N3 Si1 C27 112.51(15)
C28 Si1 C27 107.14(19)
N3 Si1 C29 113.08(14)
C28 Si1 C29 108.88(16)
C27 Si1 C29 106.28(16)
C9 N1 P1 118.36(16)
C4 C1 C2 111.4(2)
C4 C1 C3 107.9(3)
C2 C1 C3 108.2(2)
C4 C1 P1 114.0(2)
C2 C1 P1 110.3(2)
C3 C1 P1 104.66(18)
N3 Si2 C26 109.88(13)
N3 Si2 C25 112.24(18)
C26 Si2 C25 107.7(2)
N3 Si2 C24 113.02(17)
C26 Si2 C24 105.5(2)
C25 Si2 C24 108.2(2)
C9 N2 C16 123.18(18)
C9 N2 Fe1 118.84(15)
C16 N2 Fe1 117.71(14)
C1 C2 H2A 109.5
C1 C2 H2B 109.5
H2A C2 H2B 109.5
C1 C2 H2C 109.5
H2A C2 H2C 109.5
H2B C2 H2C 109.5
Si2 N3 Si1 124.89(11)
Si2 N3 Fe1 119.00(12)
Si1 N3 Fe1 115.91(12)
C1 C3 H3A 109.5
C1 C3 H3B 109.5
H3A C3 H3B 109.5
C1 C3 H3C 109.5
H3A C3 H3C 109.5
H3B C3 H3C 109.5
C1 C4 H4A 109.5
C1 C4 H4B 109.5
H4A C4 H4B 109.5
C1 C4 H4C 109.5
H4A C4 H4C 109.5
H4B C4 H4C 109.5
C6 C5 C7 110.3(3)
C6 C5 C8 108.3(3)
C7 C5 C8 110.1(3)
C6 C5 P1 113.8(2)
C7 C5 P1 110.4(2)
C8 C5 P1 103.63(19)
C5 C6 H6A 109.5
C5 C6 H6B 109.5
H6A C6 H6B 109.5
C5 C6 H6C 109.5
H6A C6 H6C 109.5
H6B C6 H6C 109.5
C5 C7 H7A 109.5
C5 C7 H7B 109.5
H7A C7 H7B 109.5
C5 C7 H7C 109.5
H7A C7 H7C 109.5
H7B C7 H7C 109.5
C5 C8 H8A 109.5
C5 C8 H8B 109.5
H8A C8 H8B 109.5
C5 C8 H8C 109.5
H8A C8 H8C 109.5
H8B C8 H8C 109.5
N1 C9 N2 124.2(2)
N1 C9 C10 113.7(2)
N2 C9 C10 122.1(2)
C11 C10 C15 119.0(2)
C11 C10 C9 124.1(2)
C15 C10 C9 116.9(2)
C10 C11 C12 120.1(3)
C10 C11 H11 120.0
C12 C11 H11 120.0
C13 C12 C11 120.3(3)
C13 C12 H12 119.9
C11 C12 H12 119.9
C14 C13 C12 119.9(2)
C14 C13 H13 120.1
C12 C13 H13 120.1
C13 C14 C15 120.3(3)
C13 C14 H14 119.8
C15 C14 H14 119.8
C14 C15 C10 120.4(3)
C14 C15 H15 119.8
C10 C15 H15 119.8
C17 C16 C21 120.3(2)
C17 C16 N2 122.2(2)
C21 C16 N2 117.3(2)
C18 C17 C16 118.7(3)
C18 C17 C22 119.3(3)
C16 C17 C22 122.0(2)
C19 C18 C17 121.0(3)
C19 C18 H18 119.5
C17 C18 H18 119.5
C20 C19 C18 120.2(3)
C20 C19 H19 119.9
C18 C19 H19 119.9
C19 C20 C21 121.3(3)
C19 C20 H20 119.3
C21 C20 H20 119.3
C20 C21 C16 118.6(3)
C20 C21 C23 120.4(3)
C16 C21 C23 121.0(3)
C17 C22 H22A 109.5
C17 C22 H22B 109.5
H22A C22 H22B 109.5
C17 C22 H22C 109.5
H22A C22 H22C 109.5
H22B C22 H22C 109.5
C21 C23 H23A 109.5
C21 C23 H23B 109.5
H23A C23 H23B 109.5
C21 C23 H23C 109.5
H23A C23 H23C 109.5
H23B C23 H23C 109.5
Si2 C24 H24A 109.5
Si2 C24 H24B 109.5
H24A C24 H24B 109.5
Si2 C24 H24C 109.5
H24A C24 H24C 109.5
H24B C24 H24C 109.5
Si2 C25 H25A 109.5
Si2 C25 H25B 109.5
H25A C25 H25B 109.5
Si2 C25 H25C 109.5
H25A C25 H25C 109.5
H25B C25 H25C 109.5
Si2 C26 H26A 109.5
Si2 C26 H26B 109.5
H26A C26 H26B 109.5
Si2 C26 H26C 109.5
H26A C26 H26C 109.5
H26B C26 H26C 109.5
Si1 C27 H27A 109.5
Si1 C27 H27B 109.5
H27A C27 H27B 109.5
Si1 C27 H27C 109.5
H27A C27 H27C 109.5
H27B C27 H27C 109.5
Si1 C28 H28A 109.5
Si1 C28 H28B 109.5
H28A C28 H28B 109.5
Si1 C28 H28C 109.5
H28A C28 H28C 109.5
H28B C28 H28C 109.5
Si1 C29 H29A 109.5
Si1 C29 H29B 109.5
H29A C29 H29B 109.5
Si1 C29 H29C 109.5
H29A C29 H29C 109.5
H29B C29 H29C 109.5

loop_
_geom_bond_atom_site_label_1
_geom_bond_atom_site_label_2
_geom_bond_distance
Fe1 N3 1.9111(19)
Fe1 N2 1.9978(18)
Fe1 P1 2.4313(6)
P1 N1 1.6862(19)
P1 C1 1.859(3)
P1 C5 1.866(3)
Si1 N3 1.721(2)
Si1 C28 1.869(3)
Si1 C27 1.871(3)
Si1 C29 1.872(3)
N1 C9 1.309(3)
C1 C4 1.532(4)
C1 C2 1.537(4)
C1 C3 1.543(4)
Si2 N3 1.712(2)
Si2 C26 1.867(4)
Si2 C25 1.874(4)
Si2 C24 1.882(4)
N2 C9 1.363(3)
N2 C16 1.425(3)
C2 H2A 0.9800
C2 H2B 0.9800
C2 H2C 0.9800
C3 H3A 0.9800
C3 H3B 0.9800
C3 H3C 0.9800
C4 H4A 0.9800
C4 H4B 0.9800
C4 H4C 0.9800
C5 C6 1.529(4)
C5 C7 1.536(4)
C5 C8 1.537(4)
C6 H6A 0.9800
C6 H6B 0.9800
C6 H6C 0.9800
C7 H7A 0.9800
C7 H7B 0.9800
C7 H7C 0.9800
C8 H8A 0.9800
C8 H8B 0.9800
C8 H8C 0.9800
C9 C10 1.510(3)
C10 C11 1.389(3)
C10 C15 1.393(4)
C11 C12 1.393(3)
C11 H11 0.9500
C12 C13 1.381(5)
C12 H12 0.9500
C13 C14 1.375(5)
C13 H13 0.9500
C14 C15 1.386(4)
C14 H14 0.9500
C15 H15 0.9500
C16 C17 1.401(4)
C16 C21 1.411(3)
C17 C18 1.398(4)
C17 C22 1.500(4)
C18 C19 1.376(5)
C18 H18 0.9500
C19 C20 1.369(5)
C19 H19 0.9500
C20 C21 1.391(4)
C20 H20 0.9500
C21 C23 1.497(5)
C22 H22A 0.9800
C22 H22B 0.9800
C22 H22C 0.9800
C23 H23A 0.9800
C23 H23B 0.9800
C23 H23C 0.9800
C24 H24A 0.9800
C24 H24B 0.9800
C24 H24C 0.9800
C25 H25A 0.9800
C25 H25B 0.9800
C25 H25C 0.9800
C26 H26A 0.9800
C26 H26B 0.9800
C26 H26C 0.9800
C27 H27A 0.9800
C27 H27B 0.9800
C27 H27C 0.9800
C28 H28A 0.9800
C28 H28B 0.9800
C28 H28C 0.9800
C29 H29A 0.9800
C29 H29B 0.9800
C29 H29C 0.9800

loop_
_geom_torsion_atom_site_label_1
_geom_torsion_atom_site_label_2
_geom_torsion_atom_site_label_3
_geom_torsion_atom_site_label_4
_geom_torsion
N3 Fe1 P1 N1 166.98(12)
N2 Fe1 P1 N1 0.10(10)
N3 Fe1 P1 C1 57.89(14)
N2 Fe1 P1 C1 -109.00(12)
N3 Fe1 P1 C5 -84.93(13)
N2 Fe1 P1 C5 108.19(11)
C1 P1 N1 C9 118.0(2)
C5 P1 N1 C9 -124.1(2)
Fe1 P1 N1 C9 0.1(2)
N1 P1 C1 C4 57.0(2)
C5 P1 C1 C4 -52.1(3)
Fe1 P1 C1 C4 162.2(2)
N1 P1 C1 C2 -176.9(2)
C5 P1 C1 C2 74.1(2)
Fe1 P1 C1 C2 -71.7(2)
N1 P1 C1 C3 -60.7(2)
C5 P1 C1 C3 -169.77(19)
Fe1 P1 C1 C3 44.4(2)
N3 Fe1 N2 C9 -163.83(17)
P1 Fe1 N2 C9 -0.33(17)
N3 Fe1 N2 C16 10.4(3)
P1 Fe1 N2 C16 173.94(18)
C26 Si2 N3 Si1 171.83(19)
C25 Si2 N3 Si1 52.1(2)
C24 Si2 N3 Si1 -70.7(2)
C26 Si2 N3 Fe1 -2.9(2)
C25 Si2 N3 Fe1 -122.7(2)
C24 Si2 N3 Fe1 114.61(19)
C28 Si1 N3 Si2 153.14(16)
C27 Si1 N3 Si2 -88.35(19)
C29 Si1 N3 Si2 32.08(19)
C28 Si1 N3 Fe1 -32.01(17)
C27 Si1 N3 Fe1 86.51(18)
C29 Si1 N3 Fe1 -153.06(14)
N2 Fe1 N3 Si2 -125.48(14)
P1 Fe1 N3 Si2 77.02(14)
N2 Fe1 N3 Si1 59.34(19)
P1 Fe1 N3 Si1 -98.16(12)
N1 P1 C5 C6 -50.0(2)
C1 P1 C5 C6 60.6(2)
Fe1 P1 C5 C6 -156.13(19)
N1 P1 C5 C7 -174.7(2)
C1 P1 C5 C7 -64.1(3)
Fe1 P1 C5 C7 79.2(2)
N1 P1 C5 C8 67.4(2)
C1 P1 C5 C8 178.05(18)
Fe1 P1 C5 C8 -38.7(2)
P1 N1 C9 N2 -0.5(3)
P1 N1 C9 C10 178.78(17)
C16 N2 C9 N1 -173.4(2)
Fe1 N2 C9 N1 0.6(3)
C16 N2 C9 C10 7.5(4)
Fe1 N2 C9 C10 -178.61(17)
N1 C9 C10 C11 -146.2(2)
N2 C9 C10 C11 33.0(4)
N1 C9 C10 C15 32.0(3)
N2 C9 C10 C15 -148.8(2)
C15 C10 C11 C12 2.3(4)
C9 C10 C11 C12 -179.5(2)
C10 C11 C12 C13 -1.1(4)
C11 C12 C13 C14 -0.3(5)
C12 C13 C14 C15 0.6(5)
C13 C14 C15 C10 0.7(5)
C11 C10 C15 C14 -2.1(4)
C9 C10 C15 C14 179.6(3)
C9 N2 C16 C17 65.4(3)
Fe1 N2 C16 C17 -108.6(2)
C9 N2 C16 C21 -118.6(3)
Fe1 N2 C16 C21 67.4(2)
C21 C16 C17 C18 0.1(3)
N2 C16 C17 C18 176.0(2)
C21 C16 C17 C22 -178.8(2)
N2 C16 C17 C22 -3.0(4)
C16 C17 C18 C19 -0.5(4)
C22 C17 C18 C19 178.5(3)
C17 C18 C19 C20 1.1(4)
C18 C19 C20 C21 -1.3(4)
C19 C20 C21 C16 0.9(4)
C19 C20 C21 C23 179.8(3)
C17 C16 C21 C20 -0.3(4)
N2 C16 C21 C20 -176.3(2)
C17 C16 C21 C23 -179.2(3)
N2 C16 C21 C23 4.8(4)
